data_7029057
loop_
_publ_author_name
'Wang, Fei'
'Hou, Duan-Chuan'
'Yang, Hui'
'Kang, Yao'
'Zhang, Jian'

_publ_section_title
;
 Tetrahedral tetrazolate frameworks for high CO2 and H2 uptake.
;
_journal_issue 8
_journal_name_full 'Dalton transactions (Cambridge, England : 2003)'
_journal_page_first 3210
_journal_page_last 3214
_journal_paper_doi 10.1039/c3dt53269k
_journal_volume 43
_journal_year 2014
_chemical_formula_moiety 'C4 H6 N8 Zn, C4 H9 N O'
_chemical_formula_sum 'C8 H15 N9 O Zn'
_chemical_formula_weight 318.66
_chemical_name_systematic
; 
 ? 
;
_space_group_IT_number 9
_symmetry_cell_setting monoclinic
_symmetry_space_group_name_Hall 'C -2yc'
_symmetry_space_group_name_H-M 'C 1 c 1'
_atom_sites_solution_hydrogens geom
_atom_sites_solution_primary direct
_atom_sites_solution_secondary difmap
_audit_creation_method SHELXL-97
_cell_angle_alpha 90.00
_cell_angle_beta 126.840(13)
_cell_angle_gamma 90.00
_cell_formula_units_Z 4
_cell_length_a 13.2925(11)
_cell_length_b 13.6600(7)
_cell_length_c 9.5631(9)
_cell_measurement_reflns_used 1418
_cell_measurement_temperature 293(2)
_cell_measurement_theta_max 29.0710
_cell_measurement_theta_min 2.6141
_cell_volume 1389.7(3)
_computing_cell_refinement
;
CrysAlisPro, Agilent Technologies,
Version 1.171.35.21 (release 20-01-2012 CrysAlis171 .NET)
(compiled Jan 23 2012,18:06:46)
;
_computing_data_collection
;
CrysAlisPro, Agilent Technologies,
Version 1.171.35.21 (release 20-01-2012 CrysAlis171 .NET)
(compiled Jan 23 2012,18:06:46)
;
_computing_data_reduction
;
CrysAlisPro, Agilent Technologies,
Version 1.171.35.21 (release 20-01-2012 CrysAlis171 .NET)
(compiled Jan 23 2012,18:06:46)
;
_computing_structure_refinement 'SHELXL-97 (Sheldrick, 1997)'
_computing_structure_solution 'SHELXS-97 (Sheldrick, 1990)'
_diffrn_ambient_temperature 293(2)
_diffrn_detector_area_resol_mean 16.2083
_diffrn_measured_fraction_theta_full 0.999
_diffrn_measured_fraction_theta_max 0.999
_diffrn_measurement_device_type 'Xcalibur, Eos'
_diffrn_measurement_method '\w scans'
_diffrn_radiation_monochromator graphite
_diffrn_radiation_source 'Enhance (Mo) X-ray Source'
_diffrn_radiation_type MoK\a
_diffrn_radiation_wavelength 0.71073
_diffrn_reflns_av_R_equivalents 0.0194
_diffrn_reflns_av_sigmaI/netI 0.0314
_diffrn_reflns_limit_h_max 10
_diffrn_reflns_limit_h_min -15
_diffrn_reflns_limit_k_max 14
_diffrn_reflns_limit_k_min -16
_diffrn_reflns_limit_l_max 11
_diffrn_reflns_limit_l_min -11
_diffrn_reflns_number 2455
_diffrn_reflns_theta_full 24.99
_diffrn_reflns_theta_max 24.99
_diffrn_reflns_theta_min 2.62
_exptl_absorpt_coefficient_mu 1.776
_exptl_absorpt_correction_T_max 0.7177
_exptl_absorpt_correction_T_min 0.7177
_exptl_absorpt_correction_type multi-scan
_exptl_absorpt_process_details
;
CrysAlisPro, Agilent Technologies,
Version 1.171.35.21 (release 20-01-2012 CrysAlis171 .NET)
(compiled Jan 23 2012,18:06:46)
Empirical absorption correction using spherical harmonics,
 implemented in SCALE3 ABSPACK scaling algorithm.
;
_exptl_crystal_colour colourless
_exptl_crystal_density_diffrn 1.523
_exptl_crystal_density_method 'not measured'
_exptl_crystal_description block
_exptl_crystal_F_000 656
_exptl_crystal_size_max 0.20
_exptl_crystal_size_mid 0.20
_exptl_crystal_size_min 0.20
_refine_diff_density_max 1.313
_refine_diff_density_min -0.609
_refine_diff_density_rms 0.108
_refine_ls_abs_structure_details 'Flack H D (1983), Acta Cryst. A39, 876-881'
_refine_ls_abs_structure_Flack 0.03(4)
_refine_ls_extinction_coef 0.0100(17)
_refine_ls_extinction_expression Fc^*^=kFc[1+0.001xFc^2^\l^3^/sin(2\q)]^-1/4^
_refine_ls_extinction_method SHELXL
_refine_ls_goodness_of_fit_ref 1.053
_refine_ls_hydrogen_treatment constr
_refine_ls_matrix_type full
_refine_ls_number_parameters 143
_refine_ls_number_reflns 1618
_refine_ls_number_restraints 11
_refine_ls_restrained_S_all 1.050
_refine_ls_R_factor_all 0.0545
_refine_ls_R_factor_gt 0.0528
_refine_ls_shift/su_max 0.056
_refine_ls_shift/su_mean 0.027
_refine_ls_structure_factor_coef Fsqd
_refine_ls_weighting_details 'calc w=1/[\s^2^(Fo^2^)+(0.1051P)^2^+6.0103P] where P=(Fo^2^+2Fc^2^)/3'
_refine_ls_weighting_scheme calc
_refine_ls_wR_factor_gt 0.1460
_refine_ls_wR_factor_ref 0.1482
_reflns_number_gt 1569
_reflns_number_total 1618
_reflns_threshold_expression >2sigma(I)
_cod_data_source_file c3dt53269k.txt
_cod_data_source_block 2
_cod_original_cell_volume 1389.68(30)
_cod_original_sg_symbol_H-M Cc
_cod_database_code 7029057

loop_
_symmetry_equiv_pos_as_xyz
'x, y, z'
'x, -y, z+1/2'
'x+1/2, y+1/2, z'
'x+1/2, -y+1/2, z+1/2'

loop_
_atom_site_label
_atom_site_type_symbol
_atom_site_fract_x
_atom_site_fract_y
_atom_site_fract_z
_atom_site_U_iso_or_equiv
_atom_site_adp_type
_atom_site_occupancy
_atom_site_symmetry_multiplicity
_atom_site_calc_flag
_atom_site_refinement_flags
Zn1 Zn 0.1664(10) 0.35645(5) 0.8701(13) 0.0280(3) Uani 1 1 d .
N4 N 0.4941(12) 0.2004(5) 1.2089(16) 0.0287(16) Uani 1 1 d .
N1 N 0.3125(13) 0.2682(5) 1.0207(17) 0.0310(17) Uani 1 1 d .
N8 N 0.1807(12) 0.4650(5) 0.7382(16) 0.0290(16) Uani 1 1 d .
N7 N 0.1763(12) 0.5677(5) 0.5622(16) 0.0285(16) Uani 1 1 d .
N6 N 0.2610(13) 0.5983(6) 0.7296(17) 0.0418(19) Uani 1 1 d .
N3 N 0.4023(13) 0.1303(5) 1.1369(18) 0.0368(18) Uani 1 1 d .
N5 N 0.2629(13) 0.5378(5) 0.8348(15) 0.0397(18) Uani 1 1 d .
C4 C 0.0330(14) 0.4232(7) 0.4223(19) 0.045(3) Uani 1 1 d .
H4A H 0.0143 0.3673 0.4639 0.068 Uiso 1 1 calc R
H4B H 0.0652 0.4017 0.3606 0.068 Uiso 1 1 calc R
H4C H -0.0423 0.4606 0.3451 0.068 Uiso 1 1 calc R
C1 C 0.4356(12) 0.2833(6) 1.1323(16) 0.0276(17) Uani 1 1 d .
C3 C 0.1277(13) 0.4845(6) 0.5718(16) 0.0286(17) Uani 1 1 d .
N2 N 0.2957(13) 0.1707(7) 1.0261(17) 0.0390(18) Uani 1 1 d .
C2 C 0.4983(16) 0.3816(8) 1.172(2) 0.048(3) Uani 1 1 d .
H2A H 0.4359 0.4308 1.1025 0.072 Uiso 1 1 calc R
H2B H 0.5572 0.3802 1.1451 0.072 Uiso 1 1 calc R
H2C H 0.5418 0.3964 1.2936 0.072 Uiso 1 1 calc R
C6 C 0.3918(12) 0.6812(9) 1.2043(16) 0.065(3) Uiso 1 1 d D
H6A H 0.4434 0.6893 1.1659 0.098 Uiso 1 1 calc R
H6B H 0.3548 0.6171 1.1728 0.098 Uiso 1 1 calc R
H6C H 0.4424 0.6888 1.3289 0.098 Uiso 1 1 calc R
N9 N 0.3027(11) 0.8272(12) 1.0201(18) 0.126(6) Uiso 1 1 d D
C5 C 0.2931(9) 0.7545(9) 1.1219(11) 0.151(9) Uiso 1 1 d D
C8 C 0.2180(16) 0.9098(15) 0.935(3) 0.172(12) Uiso 1 1 d D
H8A H 0.1567 0.9080 0.9575 0.258 Uiso 1 1 calc R
H8B H 0.1763 0.9063 0.8113 0.258 Uiso 1 1 calc R
H8C H 0.2650 0.9696 0.9798 0.258 Uiso 1 1 calc R
O1 O 0.1979(10) 0.7767(10) 1.1122(18) 0.121(4) Uiso 1 1 d D
C7 C 0.4102(15) 0.8038(19) 1.022(3) 0.199(13) Uiso 1 1 d D
H7A H 0.4480 0.7441 1.0862 0.299 Uiso 1 1 calc R
H7B H 0.4705 0.8559 1.0779 0.299 Uiso 1 1 calc R
H7C H 0.3831 0.7958 0.9048 0.299 Uiso 1 1 calc R

loop_
_atom_site_aniso_label
_atom_site_aniso_U_11
_atom_site_aniso_U_22
_atom_site_aniso_U_33
_atom_site_aniso_U_23
_atom_site_aniso_U_13
_atom_site_aniso_U_12
Zn1 0.0189(5) 0.0255(5) 0.0289(5) 0.0019(4) 0.0086(4) -0.0024(5)
N4 0.021(4) 0.030(4) 0.031(3) 0.003(3) 0.013(3) 0.003(3)
N1 0.022(4) 0.033(4) 0.032(3) -0.004(3) 0.012(3) 0.000(3)
N8 0.031(4) 0.026(4) 0.031(4) -0.006(3) 0.019(3) -0.006(3)
N7 0.028(4) 0.025(4) 0.028(4) -0.004(3) 0.014(3) 0.000(3)
N6 0.040(5) 0.044(4) 0.030(4) -0.002(4) 0.015(4) -0.014(4)
N3 0.024(4) 0.032(4) 0.044(5) -0.001(3) 0.014(4) -0.002(3)
N5 0.046(5) 0.035(4) 0.027(3) 0.001(3) 0.015(4) -0.005(4)
C4 0.054(7) 0.042(6) 0.039(5) -0.008(4) 0.028(6) -0.018(5)
C1 0.018(4) 0.026(4) 0.028(4) 0.001(3) 0.008(4) 0.000(3)
C3 0.028(4) 0.030(4) 0.023(4) 0.000(3) 0.013(3) -0.001(3)
N2 0.029(4) 0.034(4) 0.039(4) 0.003(4) 0.013(4) -0.003(4)
C2 0.032(6) 0.030(5) 0.061(7) 0.004(5) 0.016(5) -0.005(5)

loop_
_atom_type_symbol
_atom_type_description
_atom_type_scat_dispersion_real
_atom_type_scat_dispersion_imag
_atom_type_scat_source
C C 0.0033 0.0016 'International Tables Vol C Tables 4.2.6.8 and 6.1.1.4'
H H 0.0000 0.0000 'International Tables Vol C Tables 4.2.6.8 and 6.1.1.4'
N N 0.0061 0.0033 'International Tables Vol C Tables 4.2.6.8 and 6.1.1.4'
O O 0.0106 0.0060 'International Tables Vol C Tables 4.2.6.8 and 6.1.1.4'
Zn Zn 0.2839 1.4301 'International Tables Vol C Tables 4.2.6.8 and 6.1.1.4'

loop_
_geom_angle_atom_site_label_1
_geom_angle_atom_site_label_2
_geom_angle_atom_site_label_3
_geom_angle
_geom_angle_site_symmetry_1
_geom_angle_site_symmetry_3
N4 Zn1 N1 119.6(3) 4_454 .
N4 Zn1 N8 107.2(3) 4_454 .
N1 Zn1 N8 118.6(3) . .
N4 Zn1 N7 108.5(3) 4_454 2_565
N1 Zn1 N7 98.5(3) . 2_565
N8 Zn1 N7 102.0(3) . 2_565
C1 N4 N3 105.7(7) . .
C1 N4 Zn1 141.6(6) . 4
N3 N4 Zn1 112.3(6) . 4
C1 N1 N2 105.8(7) . .
C1 N1 Zn1 133.4(6) . .
N2 N1 Zn1 120.8(6) . .
C3 N8 N5 107.6(6) . .
C3 N8 Zn1 135.5(6) . .
N5 N8 Zn1 116.9(5) . .
C3 N7 N6 105.9(7) . .
C3 N7 Zn1 136.0(5) . 2_564
N6 N7 Zn1 117.7(5) . 2_564
N5 N6 N7 109.7(7) . .
N2 N3 N4 109.0(7) . .
N6 N5 N8 108.0(6) . .
C3 C4 H4A 109.5 . .
C3 C4 H4B 109.5 . .
H4A C4 H4B 109.5 . .
C3 C4 H4C 109.5 . .
H4A C4 H4C 109.5 . .
H4B C4 H4C 109.5 . .
N1 C1 N4 110.2(7) . .
N1 C1 C2 124.8(8) . .
N4 C1 C2 125.0(8) . .
N8 C3 N7 108.8(6) . .
N8 C3 C4 125.5(8) . .
N7 C3 C4 125.7(7) . .
N3 N2 N1 109.2(8) . .
C1 C2 H2A 109.5 . .
C1 C2 H2B 109.5 . .
H2A C2 H2B 109.5 . .
C1 C2 H2C 109.5 . .
H2A C2 H2C 109.5 . .
H2B C2 H2C 109.5 . .
C5 C6 H6A 109.5 . .
C5 C6 H6B 109.4 . .
H6A C6 H6B 109.5 . .
C5 C6 H6C 109.5 . .
H6A C6 H6C 109.5 . .
H6B C6 H6C 109.5 . .
C5 N9 C7 108.7(14) . .
C5 N9 C8 123.9(14) . .
C7 N9 C8 127.2(18) . .
N9 C5 O1 106.1(12) . .
N9 C5 C6 115.0(11) . .
O1 C5 C6 138.9(13) . .
N9 C8 H8A 109.4 . .
N9 C8 H8B 109.5 . .
H8A C8 H8B 109.5 . .
N9 C8 H8C 109.6 . .
H8A C8 H8C 109.5 . .
H8B C8 H8C 109.5 . .
N9 C7 H7A 109.6 . .
N9 C7 H7B 109.5 . .
H7A C7 H7B 109.5 . .
N9 C7 H7C 109.4 . .
H7A C7 H7C 109.5 . .
H7B C7 H7C 109.5 . .

loop_
_geom_bond_atom_site_label_1
_geom_bond_atom_site_label_2
_geom_bond_distance
_geom_bond_site_symmetry_2
Zn1 N4 1.998(8) 4_454
Zn1 N1 1.986(8) .
Zn1 N8 2.028(7) .
Zn1 N7 2.043(7) 2_565
N4 C1 1.319(11) .
N4 N3 1.368(11) .
N4 Zn1 1.998(8) 4
N1 C1 1.328(11) .
N1 N2 1.356(11) .
N8 C3 1.325(10) .
N8 N5 1.352(10) .
N7 C3 1.338(11) .
N7 N6 1.358(10) .
N7 Zn1 2.043(7) 2_564
N6 N5 1.290(10) .
N3 N2 1.278(12) .
C4 C3 1.474(12) .
C4 H4A 0.9600 .
C4 H4B 0.9600 .
C4 H4C 0.9600 .
C1 C2 1.504(13) .
C2 H2A 0.9600 .
C2 H2B 0.9600 .
C2 H2C 0.9600 .
C6 C5 1.4498(11) .
C6 H6A 0.9600 .
C6 H6B 0.9600 .
C6 H6C 0.9600 .
N9 C5 1.4495(11) .
N9 C7 1.4503(11) .
N9 C8 1.4501(11) .
C5 O1 1.2497(11) .
C8 H8A 0.9600 .
C8 H8B 0.9600 .
C8 H8C 0.9600 .
C7 H7A 0.9600 .
C7 H7B 0.9600 .
C7 H7C 0.9600 .
